data_4113146
loop_
_publ_author_name
'William J. Evans'
'David S. Lee'
'Daniel B. Rego'
'Jeremy M. Perotti'
'Stosh A. Kozimor'
'Ericka K. Moore'
'Joseph W. Ziller'

_publ_section_title
;
 Expanding Dinitrogen Reduction Chemistry to Trivalent Lanthanides via the
 LnZ3/Alkali Metal Reduction System: Evaluation of the Generality of
 Forming Ln2(\m-\h2:\h2-N2) Complexes via LnZ3/K
;
_journal_name_full 'Journal of the American Chemical Society'
_journal_page_first 14574
_journal_page_last 14582
_journal_paper_doi 10.1021/ja046047s
_journal_volume 126
_journal_year 2004
_chemical_formula_sum 'C44 H114 Ce N4 Na O5 Si8'
_chemical_formula_weight 1167.22
_chemical_name_systematic
; 
 ? 
;
_space_group_IT_number 60
_symmetry_cell_setting orthorhombic
_symmetry_space_group_name_Hall '-P 2n 2ab'
_symmetry_space_group_name_H-M 'P b c n'
_atom_sites_solution_hydrogens geom
_atom_sites_solution_primary direct
_atom_sites_solution_secondary difmap
_audit_creation_method SHELXTL
_cell_angle_alpha 90.00
_cell_angle_beta 90.00
_cell_angle_gamma 90.00
_cell_formula_units_Z 16
_cell_length_a 47.804(5)
_cell_length_b 23.067(2)
_cell_length_c 24.033(3)
_cell_measurement_temperature 163(2)
_cell_volume 26501(5)
_computing_cell_refinement 'Bruker SMART/SAINT'
_computing_data_collection 'Bruker SMART'
_computing_data_reduction 'Bruker SAINT'
_computing_molecular_graphics 'Bruker SHELXTL'
_computing_publication_material 'Bruker SHELXTL'
_computing_structure_refinement 'Bruker SHELXTL'
_computing_structure_solution 'Bruker SHELXTL'
_diffrn_ambient_temperature 163(2)
_diffrn_measured_fraction_theta_full 0.999
_diffrn_measured_fraction_theta_max 0.999
_diffrn_measurement_device_type 'CCD area detector'
_diffrn_measurement_method 'omega scans'
_diffrn_radiation_monochromator graphite
_diffrn_radiation_source 'sealed tube'
_diffrn_radiation_type MoK\a
_diffrn_radiation_wavelength 0.71073
_diffrn_reflns_av_R_equivalents 0.0740
_diffrn_reflns_av_sigmaI/netI 0.0356
_diffrn_reflns_limit_h_max 53
_diffrn_reflns_limit_h_min -53
_diffrn_reflns_limit_k_max 25
_diffrn_reflns_limit_k_min -25
_diffrn_reflns_limit_l_max 26
_diffrn_reflns_limit_l_min -26
_diffrn_reflns_number 191282
_diffrn_reflns_theta_full 23.26
_diffrn_reflns_theta_max 23.26
_diffrn_reflns_theta_min 0.98
_diffrn_standards_decay_% '< 1.0'
_diffrn_standards_interval_count 'initial 50 frames recollected'
_diffrn_standards_number '50 frames'
_exptl_absorpt_coefficient_mu 0.876
_exptl_absorpt_correction_T_max 0.8239
_exptl_absorpt_correction_T_min 0.7207
_exptl_absorpt_correction_type multi-scan
_exptl_absorpt_process_details 'Bruker SADABS'
_exptl_crystal_colour colorless
_exptl_crystal_density_diffrn 1.170
_exptl_crystal_density_meas ?
_exptl_crystal_description irregular
_exptl_crystal_F_000 10032
_exptl_crystal_size_max 0.40
_exptl_crystal_size_mid 0.31
_exptl_crystal_size_min 0.23
_refine_diff_density_max 1.938
_refine_diff_density_min -1.159
_refine_diff_density_rms 0.128
_refine_ls_extinction_method none
_refine_ls_goodness_of_fit_ref 1.065
_refine_ls_hydrogen_treatment constr
_refine_ls_matrix_type full
_refine_ls_number_parameters 910
_refine_ls_number_reflns 19024
_refine_ls_number_restraints 318
_refine_ls_restrained_S_all 1.098
_refine_ls_R_factor_all 0.0941
_refine_ls_R_factor_gt 0.0608
_refine_ls_shift/su_max 0.353
_refine_ls_shift/su_mean 0.003
_refine_ls_structure_factor_coef Fsqd
_refine_ls_weighting_details 'calc w=1/[\s^2^(Fo^2^)+(0.0419P)^2^+298.2126P] where P=(Fo^2^+2Fc^2^)/3'
_refine_ls_weighting_scheme calc
_refine_ls_wR_factor_gt 0.1411
_refine_ls_wR_factor_ref 0.1657
_reflns_number_gt 13718
_reflns_number_total 19024
_reflns_threshold_expression >2sigma(I)
_cod_data_source_file ja046047ssi20040813_055825.cif
_cod_data_source_block dbr6
_cod_depositor_comments
;
The following automatic conversions were performed:

'_exptl_crystal_density_meas' value 'n/a' was changed to '?' - the
value is perceived as not measured.

Automatic conversion script
Id: cif_fix_values 3008 2015-01-20 13:52:24Z robertas 
;
_cod_original_cell_volume 26502(5)
_cod_database_code 4113146

loop_
_symmetry_equiv_pos_as_xyz
'x, y, z'
'-x+1/2, -y+1/2, z+1/2'
'-x, y, -z+1/2'
'x+1/2, -y+1/2, -z'
'-x, -y, -z'
'x-1/2, y-1/2, -z-1/2'
'x, -y, z-1/2'
'-x-1/2, y-1/2, z'

loop_
_atom_site_label
_atom_site_type_symbol
_atom_site_fract_x
_atom_site_fract_y
_atom_site_fract_z
_atom_site_U_iso_or_equiv
_atom_site_adp_type
_atom_site_occupancy
_atom_site_symmetry_multiplicity
_atom_site_calc_flag
_atom_site_refinement_flags
_atom_site_disorder_assembly
_atom_site_disorder_group
Ce1 Ce 0.118779(8) 0.511590(18) 0.479976(17) 0.02092(12) Uani 1 1 d . . .
Si1 Si 0.17624(5) 0.52236(11) 0.58270(11) 0.0415(6) Uani 1 1 d . . .
Si2 Si 0.18527(5) 0.58515(11) 0.47897(10) 0.0362(6) Uani 1 1 d . . .
Si3 Si 0.09109(5) 0.66106(9) 0.48246(10) 0.0321(5) Uani 1 1 d . . .
Si4 Si 0.05087(4) 0.57074(10) 0.45089(10) 0.0320(5) Uani 1 1 d . . .
Si5 Si 0.08776(5) 0.37225(10) 0.52459(12) 0.0438(6) Uani 1 1 d . . .
Si6 Si 0.07960(5) 0.47010(12) 0.60050(10) 0.0387(6) Uani 1 1 d . . .
Si7 Si 0.12160(5) 0.49345(11) 0.32720(9) 0.0388(6) Uani 1 1 d . . .
Si8 Si 0.15850(5) 0.41746(12) 0.39171(11) 0.0450(7) Uani 1 1 d . . .
N1 N 0.16396(12) 0.5412(3) 0.5181(3) 0.0288(15) Uani 1 1 d . . .
N2 N 0.08437(12) 0.5889(3) 0.4705(3) 0.0256(14) Uani 1 1 d . . .
N3 N 0.09339(13) 0.4439(3) 0.5400(3) 0.0299(15) Uani 1 1 d . . .
N4 N 0.13390(14) 0.4716(3) 0.3909(3) 0.0336(16) Uani 1 1 d . . .
C1 C 0.2157(2) 0.5130(5) 0.5859(6) 0.078(4) Uani 1 1 d . . .
H1A H 0.2248 0.5489 0.5737 0.117 Uiso 1 1 calc R . .
H1B H 0.2214 0.4811 0.5615 0.117 Uiso 1 1 calc R . .
H1C H 0.2213 0.5043 0.6243 0.117 Uiso 1 1 calc R . .
C2 C 0.1685(2) 0.5784(5) 0.6370(4) 0.062(3) Uani 1 1 d . . .
H2A H 0.1756 0.6161 0.6247 0.093 Uiso 1 1 calc R . .
H2B H 0.1775 0.5674 0.6721 0.093 Uiso 1 1 calc R . .
H2C H 0.1482 0.5809 0.6426 0.093 Uiso 1 1 calc R . .
C3 C 0.16262(18) 0.4515(4) 0.6070(4) 0.048(2) Uani 1 1 d . . .
H3A H 0.1666 0.4218 0.5790 0.072 Uiso 1 1 calc R . .
H3B H 0.1424 0.4543 0.6128 0.072 Uiso 1 1 calc R . .
H3C H 0.1717 0.4410 0.6421 0.072 Uiso 1 1 calc R . .
C4 C 0.21847(19) 0.5506(5) 0.4536(5) 0.061(3) Uani 1 1 d . . .
H4A H 0.2294 0.5369 0.4856 0.092 Uiso 1 1 calc R . .
H4B H 0.2294 0.5791 0.4327 0.092 Uiso 1 1 calc R . .
H4C H 0.2139 0.5177 0.4294 0.092 Uiso 1 1 calc R . .
C5 C 0.1665(2) 0.6089(4) 0.4147(4) 0.049(2) Uani 1 1 d . . .
H5A H 0.1488 0.6275 0.4250 0.073 Uiso 1 1 calc R . .
H5B H 0.1627 0.5752 0.3911 0.073 Uiso 1 1 calc R . .
H5C H 0.1781 0.6367 0.3942 0.073 Uiso 1 1 calc R . .
C6 C 0.19756(18) 0.6528(4) 0.5152(4) 0.047(2) Uani 1 1 d . . .
H6A H 0.1814 0.6739 0.5299 0.071 Uiso 1 1 calc R . .
H6B H 0.2076 0.6774 0.4887 0.071 Uiso 1 1 calc R . .
H6C H 0.2101 0.6422 0.5459 0.071 Uiso 1 1 calc R . .
C7 C 0.09777(19) 0.7024(4) 0.4161(4) 0.046(2) Uani 1 1 d . . .
H7A H 0.0819 0.6973 0.3908 0.069 Uiso 1 1 calc R . .
H7B H 0.1148 0.6877 0.3984 0.069 Uiso 1 1 calc R . .
H7C H 0.1001 0.7437 0.4246 0.069 Uiso 1 1 calc R . .
C8 C 0.06210(19) 0.7019(4) 0.5174(4) 0.047(2) Uani 1 1 d . . .
H8A H 0.0451 0.6990 0.4948 0.071 Uiso 1 1 calc R . .
H8B H 0.0674 0.7427 0.5213 0.071 Uiso 1 1 calc R . .
H8C H 0.0586 0.6852 0.5542 0.071 Uiso 1 1 calc R . .
C9 C 0.12169(17) 0.6710(4) 0.5306(4) 0.039(2) Uani 1 1 d . . .
H9A H 0.1381 0.6510 0.5154 0.059 Uiso 1 1 calc R . .
H9B H 0.1171 0.6548 0.5672 0.059 Uiso 1 1 calc R . .
H9C H 0.1258 0.7124 0.5344 0.059 Uiso 1 1 calc R . .
C10 C 0.03676(18) 0.6112(4) 0.3886(4) 0.049(2) Uani 1 1 d . . .
H10A H 0.0370 0.6530 0.3962 0.073 Uiso 1 1 calc R . .
H10B H 0.0175 0.5988 0.3813 0.073 Uiso 1 1 calc R . .
H10C H 0.0484 0.6029 0.3560 0.073 Uiso 1 1 calc R . .
C11 C 0.02347(18) 0.5827(4) 0.5064(4) 0.052(3) Uani 1 1 d . . .
H11A H 0.0236 0.6235 0.5178 0.078 Uiso 1 1 calc R . .
H11B H 0.0276 0.5581 0.5386 0.078 Uiso 1 1 calc R . .
H11C H 0.0050 0.5727 0.4915 0.078 Uiso 1 1 calc R . .
C12 C 0.04913(17) 0.4931(3) 0.4319(4) 0.037(2) Uani 1 1 d . . .
H12A H 0.0561 0.4696 0.4629 0.055 Uiso 1 1 calc R . .
H12B H 0.0607 0.4861 0.3989 0.055 Uiso 1 1 calc R . .
H12C H 0.0297 0.4825 0.4239 0.055 Uiso 1 1 calc R . .
C13 C 0.0887(2) 0.3592(4) 0.4486(5) 0.062(3) Uani 1 1 d . . .
H13A H 0.1064 0.3736 0.4333 0.093 Uiso 1 1 calc R . .
H13B H 0.0730 0.3796 0.4308 0.093 Uiso 1 1 calc R . .
H13C H 0.0871 0.3175 0.4413 0.093 Uiso 1 1 calc R . .
C14 C 0.1135(2) 0.3221(5) 0.5595(6) 0.083(4) Uani 1 1 d . . .
H14A H 0.1131 0.3286 0.5998 0.124 Uiso 1 1 calc R . .
H14B H 0.1323 0.3299 0.5454 0.124 Uiso 1 1 calc R . .
H14C H 0.1084 0.2818 0.5516 0.124 Uiso 1 1 calc R . .
C15 C 0.0529(2) 0.3422(4) 0.5467(5) 0.061(3) Uani 1 1 d . . .
H15A H 0.0506 0.3475 0.5869 0.091 Uiso 1 1 calc R . .
H15B H 0.0521 0.3009 0.5377 0.091 Uiso 1 1 calc R . .
H15C H 0.0379 0.3628 0.5271 0.091 Uiso 1 1 calc R . .
C16 C 0.0902(2) 0.4291(6) 0.6649(4) 0.070(4) Uani 1 1 d . . .
H16A H 0.0847 0.3883 0.6611 0.106 Uiso 1 1 calc R . .
H16B H 0.0809 0.4460 0.6974 0.106 Uiso 1 1 calc R . .
H16C H 0.1105 0.4316 0.6697 0.106 Uiso 1 1 calc R . .
C17 C 0.04016(19) 0.4705(5) 0.6048(4) 0.053(3) Uani 1 1 d . . .
H17A H 0.0331 0.4310 0.5995 0.079 Uiso 1 1 calc R . .
H17B H 0.0326 0.4957 0.5757 0.079 Uiso 1 1 calc R . .
H17C H 0.0343 0.4849 0.6413 0.079 Uiso 1 1 calc R . .
C18 C 0.0908(2) 0.5472(4) 0.6112(4) 0.053(3) Uani 1 1 d . . .
H18A H 0.0857 0.5702 0.5784 0.080 Uiso 1 1 calc R . .
H18B H 0.1112 0.5486 0.6165 0.080 Uiso 1 1 calc R . .
H18C H 0.0815 0.5630 0.6441 0.080 Uiso 1 1 calc R . .
C19 C 0.0941(3) 0.4430(5) 0.2990(5) 0.075(4) Uani 1 1 d . . .
H19A H 0.0792 0.4382 0.3266 0.113 Uiso 1 1 calc R . .
H19B H 0.1026 0.4053 0.2909 0.113 Uiso 1 1 calc R . .
H19C H 0.0862 0.4593 0.2648 0.113 Uiso 1 1 calc R . .
C20 C 0.1486(2) 0.4986(6) 0.2714(4) 0.074(3) Uani 1 1 d . . .
H20A H 0.1581 0.4611 0.2674 0.112 Uiso 1 1 calc R . .
H20B H 0.1623 0.5284 0.2813 0.112 Uiso 1 1 calc R . .
H20C H 0.1396 0.5089 0.2361 0.112 Uiso 1 1 calc R . .
C21 C 0.1057(2) 0.5669(4) 0.3294(4) 0.053(3) Uani 1 1 d . . .
H21A H 0.0911 0.5679 0.3580 0.079 Uiso 1 1 calc R . .
H21B H 0.0975 0.5760 0.2931 0.079 Uiso 1 1 calc R . .
H21C H 0.1201 0.5956 0.3384 0.079 Uiso 1 1 calc R . .
C22 C 0.1482(2) 0.3493(5) 0.3532(5) 0.071(3) Uani 1 1 d . . .
H22A H 0.1439 0.3588 0.3144 0.107 Uiso 1 1 calc R . .
H22B H 0.1318 0.3320 0.3709 0.107 Uiso 1 1 calc R . .
H22C H 0.1638 0.3216 0.3542 0.107 Uiso 1 1 calc R . .
C23 C 0.1932(2) 0.4373(5) 0.3596(5) 0.070(3) Uani 1 1 d . . .
H23A H 0.1903 0.4481 0.3205 0.105 Uiso 1 1 calc R . .
H23B H 0.2059 0.4041 0.3617 0.105 Uiso 1 1 calc R . .
H23C H 0.2013 0.4702 0.3798 0.105 Uiso 1 1 calc R . .
C24 C 0.1668(2) 0.3976(4) 0.4649(4) 0.058(3) Uani 1 1 d . . .
H24A H 0.1496 0.3866 0.4843 0.087 Uiso 1 1 calc R . .
H24B H 0.1754 0.4309 0.4838 0.087 Uiso 1 1 calc R . .
H24C H 0.1799 0.3649 0.4653 0.087 Uiso 1 1 calc R . .
Ce2 Ce 0.132569(8) 0.011234(18) 0.499244(18) 0.02287(12) Uani 1 1 d . . .
Si9 Si 0.12914(6) 0.14300(12) 0.41120(12) 0.0500(7) Uani 1 1 d . . .
Si10 Si 0.11166(6) 0.03556(13) 0.35826(11) 0.0493(7) Uani 1 1 d . . .
Si11 Si 0.18849(5) 0.05832(11) 0.59569(11) 0.0440(6) Uani 1 1 d . . .
Si12 Si 0.13506(5) 0.11771(11) 0.60853(10) 0.0405(6) Uani 1 1 d . . .
Si13 Si 0.09317(5) -0.05481(12) 0.60959(11) 0.0453(7) Uani 1 1 d . . .
Si14 Si 0.05689(5) -0.01640(11) 0.51915(11) 0.0396(6) Uani 1 1 d . . .
Si15 Si 0.19021(5) -0.04916(12) 0.42243(12) 0.0452(6) Uani 1 1 d . . .
Si16 Si 0.15587(5) -0.13906(11) 0.47537(13) 0.0468(7) Uani 1 1 d . . .
N5 N 0.12391(14) 0.0697(3) 0.4167(3) 0.0363(17) Uani 1 1 d . . .
N6 N 0.15468(13) 0.0667(3) 0.5733(3) 0.0321(16) Uani 1 1 d . . .
N7 N 0.09015(12) -0.0225(3) 0.5460(3) 0.0297(15) Uani 1 1 d . . .
N8 N 0.16211(13) -0.0666(3) 0.4629(3) 0.0333(16) Uani 1 1 d . . .
C25 C 0.0960(2) 0.1863(4) 0.4226(5) 0.070(3) Uani 1 1 d . . .
H25A H 0.0815 0.1729 0.3969 0.105 Uiso 1 1 calc R . .
H25B H 0.0998 0.2275 0.4160 0.105 Uiso 1 1 calc R . .
H25C H 0.0896 0.1810 0.4610 0.105 Uiso 1 1 calc R . .
C26 C 0.1427(3) 0.1677(5) 0.3410(5) 0.077(4) Uani 1 1 d . . .
H26A H 0.1296 0.1557 0.3118 0.115 Uiso 1 1 calc R . .
H26B H 0.1611 0.1502 0.3341 0.115 Uiso 1 1 calc R . .
H26C H 0.1445 0.2100 0.3408 0.115 Uiso 1 1 calc R . .
C27 C 0.1564(2) 0.1698(4) 0.4609(4) 0.059(3) Uani 1 1 d . . .
H27A H 0.1737 0.1477 0.4555 0.088 Uiso 1 1 calc R . .
H27B H 0.1497 0.1646 0.4991 0.088 Uiso 1 1 calc R . .
H27C H 0.1599 0.2110 0.4540 0.088 Uiso 1 1 calc R . .
C28 C 0.0793(2) 0.0700(6) 0.3274(5) 0.078(4) Uani 1 1 d . . .
H28A H 0.0832 0.1105 0.3180 0.117 Uiso 1 1 calc R . .
H28B H 0.0640 0.0684 0.3546 0.117 Uiso 1 1 calc R . .
H28C H 0.0738 0.0489 0.2938 0.117 Uiso 1 1 calc R . .
C29 C 0.1028(2) -0.0410(5) 0.3751(5) 0.064(3) Uani 1 1 d . . .
H29A H 0.0894 -0.0419 0.4060 0.096 Uiso 1 1 calc R . .
H29B H 0.1198 -0.0618 0.3857 0.096 Uiso 1 1 calc R . .
H29C H 0.0945 -0.0596 0.3424 0.096 Uiso 1 1 calc R . .
C30 C 0.1371(2) 0.0318(5) 0.2986(4) 0.068(3) Uani 1 1 d . . .
H30A H 0.1425 0.0711 0.2876 0.103 Uiso 1 1 calc R . .
H30B H 0.1282 0.0122 0.2670 0.103 Uiso 1 1 calc R . .
H30C H 0.1537 0.0101 0.3100 0.103 Uiso 1 1 calc R . .
C31 C 0.21293(19) 0.1115(4) 0.5624(5) 0.064(3) Uani 1 1 d . . .
H31A H 0.2064 0.1511 0.5697 0.096 Uiso 1 1 calc R . .
H31B H 0.2135 0.1048 0.5222 0.096 Uiso 1 1 calc R . .
H31C H 0.2317 0.1066 0.5780 0.096 Uiso 1 1 calc R . .
C32 C 0.1940(2) 0.0666(6) 0.6728(5) 0.083(4) Uani 1 1 d . . .
H32A H 0.1876 0.1051 0.6846 0.124 Uiso 1 1 calc R . .
H32B H 0.2139 0.0623 0.6815 0.124 Uiso 1 1 calc R . .
H32C H 0.1833 0.0369 0.6926 0.124 Uiso 1 1 calc R . .
C33 C 0.20187(17) -0.0168(4) 0.5810(5) 0.052(3) Uani 1 1 d . . .
H33A H 0.1894 -0.0453 0.5982 0.077 Uiso 1 1 calc R . .
H33B H 0.2207 -0.0210 0.5965 0.077 Uiso 1 1 calc R . .
H33C H 0.2025 -0.0231 0.5407 0.077 Uiso 1 1 calc R . .
C34 C 0.1516(2) 0.1913(4) 0.6141(5) 0.060(3) Uani 1 1 d . . .
H34A H 0.1697 0.1879 0.6330 0.090 Uiso 1 1 calc R . .
H34B H 0.1394 0.2171 0.6354 0.090 Uiso 1 1 calc R . .
H34C H 0.1545 0.2072 0.5767 0.090 Uiso 1 1 calc R . .
C35 C 0.10073(18) 0.1282(4) 0.5720(4) 0.048(2) Uani 1 1 d . . .
H35A H 0.1041 0.1382 0.5330 0.071 Uiso 1 1 calc R . .
H35B H 0.0903 0.1596 0.5900 0.071 Uiso 1 1 calc R . .
H35C H 0.0898 0.0923 0.5740 0.071 Uiso 1 1 calc R . .
C36 C 0.1266(2) 0.0992(5) 0.6829(4) 0.065(3) Uani 1 1 d . . .
H36A H 0.1440 0.0932 0.7036 0.097 Uiso 1 1 calc R . .
H36B H 0.1154 0.0636 0.6840 0.097 Uiso 1 1 calc R . .
H36C H 0.1160 0.1310 0.6997 0.097 Uiso 1 1 calc R . .
C37 C 0.0765(3) -0.1290(5) 0.6151(5) 0.083(4) Uani 1 1 d . . .
H37A H 0.0565 -0.1260 0.6062 0.124 Uiso 1 1 calc R . .
H37B H 0.0787 -0.1437 0.6531 0.124 Uiso 1 1 calc R . .
H37C H 0.0855 -0.1555 0.5889 0.124 Uiso 1 1 calc R . .
C38 C 0.0770(2) -0.0126(6) 0.6688(4) 0.073(4) Uani 1 1 d . . .
H38A H 0.0572 -0.0058 0.6609 0.110 Uiso 1 1 calc R . .
H38B H 0.0867 0.0246 0.6727 0.110 Uiso 1 1 calc R . .
H38C H 0.0789 -0.0348 0.7033 0.110 Uiso 1 1 calc R . .
C39 C 0.13101(18) -0.0662(4) 0.6273(4) 0.048(2) Uani 1 1 d . . .
H39A H 0.1401 -0.0881 0.5974 0.073 Uiso 1 1 calc R . .
H39B H 0.1324 -0.0880 0.6622 0.073 Uiso 1 1 calc R . .
H39C H 0.1402 -0.0286 0.6317 0.073 Uiso 1 1 calc R . .
C40 C 0.05390(19) 0.0473(4) 0.4712(4) 0.050(2) Uani 1 1 d . . .
H40A H 0.0599 0.0825 0.4907 0.075 Uiso 1 1 calc R . .
H40B H 0.0344 0.0516 0.4592 0.075 Uiso 1 1 calc R . .
H40C H 0.0658 0.0411 0.4386 0.075 Uiso 1 1 calc R . .
C41 C 0.0452(2) -0.0828(5) 0.4802(5) 0.065(3) Uani 1 1 d . . .
H41A H 0.0466 -0.1167 0.5045 0.098 Uiso 1 1 calc R . .
H41B H 0.0572 -0.0883 0.4475 0.098 Uiso 1 1 calc R . .
H41C H 0.0258 -0.0778 0.4682 0.098 Uiso 1 1 calc R . .
C42 C 0.02853(18) -0.0026(5) 0.5717(5) 0.063(3) Uani 1 1 d . . .
H42A H 0.0284 -0.0341 0.5992 0.094 Uiso 1 1 calc R . .
H42B H 0.0104 -0.0010 0.5528 0.094 Uiso 1 1 calc R . .
H42C H 0.0321 0.0343 0.5906 0.094 Uiso 1 1 calc R . .
C43 C 0.1871(2) -0.0726(5) 0.3473(4) 0.070(3) Uani 1 1 d . . .
H43A H 0.1844 -0.1147 0.3456 0.105 Uiso 1 1 calc R . .
H43B H 0.2042 -0.0620 0.3272 0.105 Uiso 1 1 calc R . .
H43C H 0.1710 -0.0532 0.3301 0.105 Uiso 1 1 calc R . .
C44 C 0.19539(19) 0.0317(4) 0.4229(4) 0.046(2) Uani 1 1 d . . .
H44A H 0.1781 0.0508 0.4111 0.069 Uiso 1 1 calc R . .
H44B H 0.2105 0.0419 0.3972 0.069 Uiso 1 1 calc R . .
H44C H 0.2003 0.0444 0.4606 0.069 Uiso 1 1 calc R . .
C45 C 0.22425(19) -0.0825(5) 0.4448(5) 0.062(3) Uani 1 1 d . . .
H45A H 0.2224 -0.1249 0.4452 0.092 Uiso 1 1 calc R . .
H45B H 0.2291 -0.0689 0.4822 0.092 Uiso 1 1 calc R . .
H45C H 0.2390 -0.0713 0.4187 0.092 Uiso 1 1 calc R . .
C46 C 0.1763(2) -0.1684(4) 0.5363(5) 0.063(3) Uani 1 1 d . . .
H46A H 0.1963 -0.1614 0.5304 0.095 Uiso 1 1 calc R . .
H46B H 0.1729 -0.2102 0.5396 0.095 Uiso 1 1 calc R . .
H46C H 0.1702 -0.1490 0.5704 0.095 Uiso 1 1 calc R . .
C47 C 0.1653(2) -0.1898(4) 0.4174(5) 0.066(3) Uani 1 1 d . . .
H47A H 0.1852 -0.1858 0.4087 0.099 Uiso 1 1 calc R . .
H47B H 0.1541 -0.1805 0.3844 0.099 Uiso 1 1 calc R . .
H47C H 0.1614 -0.2298 0.4289 0.099 Uiso 1 1 calc R . .
C48 C 0.1177(2) -0.1525(4) 0.4866(5) 0.064(3) Uani 1 1 d . . .
H48A H 0.1071 -0.1371 0.4550 0.095 Uiso 1 1 calc R . .
H48B H 0.1117 -0.1331 0.5209 0.095 Uiso 1 1 calc R . .
H48C H 0.1144 -0.1942 0.4899 0.095 Uiso 1 1 calc R . .
Na1 Na 0.24838(8) 0.29729(15) 0.73686(14) 0.0467(9) Uani 1 1 d . . .
Na2 Na 0.0000 0.7156(2) 0.7500 0.0542(14) Uani 1 2 d S . .
Na3 Na 0.0000 0.7976(2) 0.2500 0.0653(17) Uani 1 2 d S . .
O6 O 0.04848(14) 0.7218(3) 0.7355(3) 0.065(2) Uiso 1 1 d D . .
C69 C 0.0605(2) 0.7115(5) 0.6809(4) 0.072(3) Uiso 1 1 d D . .
C70 C 0.0919(2) 0.7076(5) 0.6904(5) 0.079(4) Uiso 1 1 d D . .
C71 C 0.0966(2) 0.7452(5) 0.7423(4) 0.071(3) Uiso 1 1 d D . .
C72 C 0.0702(2) 0.7352(5) 0.7761(4) 0.073(3) Uiso 1 1 d D . .
O1 O 0.23992(16) 0.3072(3) 0.6423(3) 0.0715(14) Uiso 1 1 d . A .
C50 C 0.2126(2) 0.2890(5) 0.5612(5) 0.0715(14) Uiso 1 1 d . . .
C51 C 0.2316(2) 0.3383(5) 0.5515(5) 0.0715(14) Uiso 1 1 d . A .
C49 C 0.2309(5) 0.2594(11) 0.6128(10) 0.0715(14) Uiso 0.50 1 d P A 1
C52 C 0.2426(5) 0.3607(11) 0.6079(10) 0.0715(14) Uiso 0.50 1 d P A 1
C49B C 0.2096(5) 0.2887(11) 0.6185(10) 0.0715(14) Uiso 0.50 1 d P A 2
C52B C 0.2555(5) 0.3237(11) 0.5981(10) 0.0715(14) Uiso 0.50 1 d P A 2
O2 O 0.25862(19) 0.2780(4) 0.8294(4) 0.1001(18) Uiso 1 1 d D C .
C53 C 0.2427(3) 0.3002(6) 0.8759(5) 0.1001(18) Uiso 1 1 d D . .
C54 C 0.2572(3) 0.2792(6) 0.9270(5) 0.1001(18) Uiso 1 1 d D C .
C55 C 0.2788(3) 0.2344(6) 0.9082(5) 0.1001(18) Uiso 1 1 d D . .
C56 C 0.2847(3) 0.2522(6) 0.8486(5) 0.1001(18) Uiso 1 1 d D C .
O3 O 0.20032(16) 0.2936(4) 0.7515(4) 0.0817(16) Uiso 1 1 d D B .
C57 C 0.1826(3) 0.3459(6) 0.7473(11) 0.0817(16) Uiso 0.50 1 d PD B 1
C58 C 0.1540(2) 0.3194(5) 0.7352(5) 0.0817(16) Uiso 1 1 d D . .
C59 C 0.1542(2) 0.2667(5) 0.7737(5) 0.0817(16) Uiso 1 1 d D B .
C60 C 0.1837(3) 0.2430(7) 0.7675(11) 0.0817(16) Uiso 0.50 1 d PD B 1
C57B C 0.1820(5) 0.3289(12) 0.7103(12) 0.0817(16) Uiso 0.50 1 d P B 2
C60B C 0.1852(6) 0.2602(12) 0.7906(11) 0.0817(16) Uiso 0.50 1 d P B 2
O4 O 0.2570(3) 0.3927(5) 0.7484(6) 0.155(3) Uiso 1 1 d D C .
C61 C 0.2440(4) 0.4324(8) 0.7060(7) 0.155(3) Uiso 1 1 d D . .
C62 C 0.2347(4) 0.4827(8) 0.7452(8) 0.155(3) Uiso 1 1 d D C .
C63 C 0.2504(4) 0.4626(8) 0.7974(7) 0.155(3) Uiso 1 1 d D . .
C64 C 0.2776(3) 0.4295(8) 0.7719(8) 0.155(3) Uiso 1 1 d D C .
O5 O 0.2787(3) 0.2216(6) 0.7132(6) 0.079(2) Uiso 0.62 1 d PD C 1
C65 C 0.3019(4) 0.2323(9) 0.6695(8) 0.079(2) Uiso 0.62 1 d PD C 1
C66 C 0.3278(4) 0.2270(9) 0.6980(8) 0.079(2) Uiso 0.62 1 d PD C 1
C67 C 0.2723(5) 0.1604(8) 0.7250(9) 0.079(2) Uiso 0.62 1 d PD C 1
C68 C 0.2467(4) 0.1563(9) 0.7571(8) 0.079(2) Uiso 0.62 1 d PD C 1
O5B O 0.2913(5) 0.2605(11) 0.7099(12) 0.113(6) Uiso 0.38 1 d PD C 2
C65B C 0.3157(7) 0.3057(14) 0.7033(18) 0.113(6) Uiso 0.38 1 d PD C 2
C66B C 0.3059(8) 0.3632(14) 0.7183(18) 0.113(6) Uiso 0.38 1 d PD C 2
C67B C 0.2944(7) 0.2023(13) 0.6903(19) 0.113(6) Uiso 0.38 1 d PD C 2
C68B C 0.2699(9) 0.1665(16) 0.6983(19) 0.113(6) Uiso 0.38 1 d PD C 2
O7 O -0.00709(18) 0.7509(4) 0.6570(4) 0.0854(17) Uiso 1 1 d . . .
C73 C -0.0058(3) 0.8139(6) 0.6410(6) 0.0854(17) Uiso 1 1 d . . .
C74A C -0.0036(6) 0.8098(12) 0.5904(12) 0.0854(17) Uiso 0.50 1 d P . .
C75A C -0.0212(6) 0.7464(12) 0.5792(12) 0.0854(17) Uiso 0.50 1 d P . .
C74B C -0.0006(6) 0.8462(12) 0.6844(12) 0.0854(17) Uiso 0.50 1 d P . .
C75B C -0.0165(6) 0.6520(12) 0.6227(11) 0.0854(17) Uiso 0.50 1 d P . .
C76 C -0.0133(3) 0.7117(6) 0.6108(6) 0.0854(17) Uiso 1 1 d . . .
O8 O 0.0000 0.6165(5) 0.7500 0.083(2) Uiso 1 2 d S . .
C77 C -0.0251(3) 0.5800(6) 0.7581(6) 0.083(2) Uiso 1 1 d . . .
C78 C -0.0152(3) 0.5210(6) 0.7387(6) 0.083(2) Uiso 1 1 d . . .
O9 O -0.00515(13) 0.7964(3) 0.3462(3) 0.0595(11) Uiso 1 1 d D D .
C79 C 0.01719(19) 0.7889(5) 0.3869(4) 0.0595(11) Uiso 1 1 d D . .
C80 C 0.0023(2) 0.7805(4) 0.4421(4) 0.0595(11) Uiso 1 1 d D D .
C81 C -0.0238(2) 0.8189(4) 0.4350(4) 0.0595(11) Uiso 1 1 d D . .
C82 C -0.03160(19) 0.8082(5) 0.3741(4) 0.0595(11) Uiso 1 1 d D D .
O10 O 0.0106(7) 0.8984(14) 0.2575(15) 0.094(6) Uiso 0.25 1 d PD . .
C83 C 0.0136(6) 0.9277(12) 0.3072(11) 0.094(6) Uiso 0.50 1 d PD . .
C84 C 0.0156(6) 0.9897(11) 0.2923(13) 0.094(6) Uiso 0.50 1 d PD . .
O10B O 0.0000 0.8982(10) 0.2500 0.070(4) Uiso 0.50 2 d SPD . .
C83B C -0.0023(5) 0.9359(9) 0.2942(9) 0.070(4) Uiso 0.50 1 d PD . .
C84B C 0.0038(6) 0.9944(9) 0.2680(9) 0.070(4) Uiso 0.50 1 d PD . .
O11 O 0.0447(3) 0.7752(8) 0.2544(8) 0.090(3) Uiso 0.50 1 d PD D 1
C85 C 0.0639(5) 0.8235(8) 0.2628(12) 0.090(3) Uiso 0.50 1 d PD D 1
C86 C 0.0891(4) 0.7912(10) 0.2863(10) 0.090(3) Uiso 0.50 1 d PD D 1
C87 C 0.0887(4) 0.7383(10) 0.2455(11) 0.090(3) Uiso 0.50 1 d PD D 1
C88 C 0.0583(4) 0.7186(8) 0.2474(12) 0.090(3) Uiso 0.50 1 d PD D 1
O11B O 0.0478(4) 0.7471(7) 0.2560(9) 0.087(3) Uiso 0.50 1 d PD D 2
C85B C 0.0457(5) 0.6823(10) 0.2370(11) 0.087(3) Uiso 0.50 1 d PD D 2
C86B C 0.0180(5) 0.6623(11) 0.2359(11) 0.087(3) Uiso 0.50 1 d PD . 2
C87B C 0.0748(5) 0.7744(11) 0.2598(11) 0.087(3) Uiso 0.50 1 d PD D 2
C88B C 0.0743(6) 0.8279(11) 0.2897(12) 0.087(3) Uiso 0.50 1 d PD D 2

loop_
_atom_site_aniso_label
_atom_site_aniso_U_11
_atom_site_aniso_U_22
_atom_site_aniso_U_33
_atom_site_aniso_U_23
_atom_site_aniso_U_13
_atom_site_aniso_U_12
Ce1 0.0177(2) 0.0219(2) 0.0232(2) -0.00028(18) -0.00047(17) 0.00053(17)
Si1 0.0290(13) 0.0502(16) 0.0452(15) 0.0099(12) -0.0158(11) -0.0089(11)
Si2 0.0267(12) 0.0402(14) 0.0416(14) -0.0017(11) 0.0037(10) -0.0064(10)
Si3 0.0292(12) 0.0239(12) 0.0430(14) -0.0020(10) -0.0020(10) 0.0009(9)
Si4 0.0229(11) 0.0308(13) 0.0422(14) 0.0052(10) -0.0055(10) -0.0003(9)
Si5 0.0415(14) 0.0280(13) 0.0619(17) 0.0123(12) -0.0120(13) -0.0050(11)
Si6 0.0300(13) 0.0593(17) 0.0268(13) 0.0087(11) -0.0035(10) -0.0130(11)
Si7 0.0411(14) 0.0499(15) 0.0254(13) -0.0074(11) -0.0001(10) -0.0009(12)
Si8 0.0346(14) 0.0498(16) 0.0505(16) -0.0184(13) -0.0005(12) 0.0092(12)
N1 0.019(3) 0.032(4) 0.036(4) 0.000(3) -0.003(3) 0.000(3)
N2 0.021(3) 0.024(3) 0.031(4) 0.003(3) 0.001(3) 0.001(3)
N3 0.029(4) 0.030(4) 0.031(4) 0.008(3) -0.004(3) -0.004(3)
N4 0.034(4) 0.038(4) 0.029(4) -0.010(3) 0.001(3) 0.001(3)
C1 0.036(6) 0.085(9) 0.114(10) 0.041(8) -0.029(6) -0.011(6)
C2 0.079(8) 0.063(7) 0.044(6) 0.006(5) -0.024(5) -0.018(6)
C3 0.036(5) 0.056(6) 0.053(6) 0.008(5) -0.012(4) -0.004(4)
C4 0.032(5) 0.071(7) 0.081(8) -0.016(6) 0.014(5) -0.003(5)
C5 0.055(6) 0.047(6) 0.044(6) 0.003(5) 0.009(5) -0.013(5)
C6 0.035(5) 0.049(6) 0.058(6) -0.003(5) 0.003(4) -0.014(4)
C7 0.051(6) 0.028(5) 0.057(6) 0.007(4) -0.006(5) -0.003(4)
C8 0.045(5) 0.030(5) 0.067(7) -0.009(5) 0.001(5) 0.004(4)
C9 0.034(5) 0.031(5) 0.053(6) -0.011(4) -0.005(4) -0.005(4)
C10 0.034(5) 0.048(6) 0.065(7) 0.022(5) -0.013(5) -0.008(4)
C11 0.031(5) 0.049(6) 0.075(7) -0.002(5) 0.010(5) 0.001(4)
C12 0.033(5) 0.031(5) 0.046(5) 0.003(4) -0.007(4) -0.006(4)
C13 0.077(8) 0.029(5) 0.079(8) -0.013(5) 0.002(6) -0.003(5)
C14 0.062(8) 0.053(7) 0.133(12) 0.037(7) -0.031(7) -0.002(6)
C15 0.058(7) 0.049(6) 0.075(8) 0.016(5) -0.013(6) -0.026(5)
C16 0.056(7) 0.115(10) 0.041(6) 0.029(6) -0.009(5) -0.025(7)
C17 0.040(5) 0.077(7) 0.041(6) 0.002(5) 0.006(4) -0.013(5)
C18 0.056(6) 0.070(7) 0.035(5) -0.013(5) 0.004(5) -0.019(5)
C19 0.092(9) 0.080(8) 0.053(7) -0.008(6) -0.030(6) -0.024(7)
C20 0.078(8) 0.099(9) 0.046(6) -0.002(6) 0.023(6) 0.020(7)
C21 0.057(6) 0.069(7) 0.032(5) -0.002(5) -0.004(4) 0.012(5)
C22 0.067(7) 0.057(7) 0.091(9) -0.041(6) -0.008(6) 0.020(6)
C23 0.043(6) 0.095(9) 0.072(8) -0.017(7) 0.007(5) 0.015(6)
C24 0.051(6) 0.056(7) 0.067(7) -0.011(5) -0.019(5) 0.018(5)
Ce2 0.0201(2) 0.0224(2) 0.0261(2) -0.00171(19) -0.00056(17) 0.00045(18)
Si9 0.0626(18) 0.0409(15) 0.0465(16) 0.0107(12) -0.0021(13) 0.0054(13)
Si10 0.0469(16) 0.0674(18) 0.0336(14) -0.0074(13) -0.0048(12) 0.0075(14)
Si11 0.0335(14) 0.0434(15) 0.0552(17) -0.0130(12) -0.0166(12) 0.0072(11)
Si12 0.0368(14) 0.0422(15) 0.0424(15) -0.0119(11) -0.0079(11) 0.0120(11)
Si13 0.0319(13) 0.0592(17) 0.0448(15) 0.0184(13) 0.0056(11) 0.0017(12)
Si14 0.0205(11) 0.0499(15) 0.0484(15) -0.0019(12) -0.0011(10) -0.0038(10)
Si15 0.0334(14) 0.0464(16) 0.0558(17) -0.0081(13) 0.0101(12) 0.0034(12)
Si16 0.0397(14) 0.0274(13) 0.0733(19) -0.0121(13) 0.0034(13) 0.0019(11)
N5 0.037(4) 0.042(4) 0.030(4) 0.003(3) 0.001(3) 0.003(3)
N6 0.023(3) 0.030(4) 0.043(4) -0.004(3) -0.006(3) 0.005(3)
N7 0.018(3) 0.033(4) 0.038(4) 0.003(3) 0.001(3) 0.002(3)
N8 0.023(3) 0.027(4) 0.049(4) -0.011(3) 0.003(3) 0.003(3)
C25 0.095(9) 0.044(6) 0.071(8) -0.003(5) -0.011(7) 0.021(6)
C26 0.100(10) 0.069(8) 0.061(8) 0.022(6) -0.001(7) -0.010(7)
C27 0.071(7) 0.040(6) 0.065(7) 0.002(5) -0.001(6) -0.012(5)
C28 0.055(7) 0.132(12) 0.048(7) -0.004(7) -0.014(5) 0.018(7)
C29 0.048(6) 0.079(8) 0.065(7) -0.030(6) -0.011(5) -0.009(6)
C30 0.068(7) 0.096(9) 0.041(6) -0.008(6) 0.003(5) 0.006(7)
C31 0.031(5) 0.049(6) 0.113(10) -0.017(6) -0.014(6) -0.003(5)
C32 0.075(8) 0.099(10) 0.074(8) -0.031(7) -0.047(7) 0.046(7)
C33 0.021(4) 0.052(6) 0.082(8) -0.003(5) -0.014(4) 0.009(4)
C34 0.052(6) 0.052(6) 0.076(8) -0.020(6) -0.017(5) 0.010(5)
C35 0.035(5) 0.044(6) 0.064(7) -0.006(5) -0.002(5) 0.012(4)
C36 0.071(8) 0.075(8) 0.048(6) -0.018(6) 0.001(5) 0.009(6)
C37 0.082(9) 0.071(8) 0.095(10) 0.050(7) 0.011(7) -0.010(7)
C38 0.049(6) 0.127(11) 0.043(6) 0.009(7) 0.009(5) 0.013(7)
C39 0.035(5) 0.061(6) 0.050(6) 0.017(5) -0.004(4) 0.005(5)
C40 0.039(5) 0.062(7) 0.049(6) -0.003(5) -0.013(4) 0.007(5)
C41 0.040(6) 0.064(7) 0.092(9) -0.016(6) -0.016(6) -0.010(5)
C42 0.029(5) 0.088(8) 0.071(7) 0.010(6) 0.006(5) 0.002(5)
C43 0.069(8) 0.079(8) 0.063(7) -0.016(6) 0.022(6) 0.014(6)
C44 0.043(5) 0.040(5) 0.056(6) 0.003(5) 0.007(5) 0.000(4)
C45 0.033(5) 0.060(7) 0.092(9) -0.010(6) 0.014(5) 0.006(5)
C46 0.062(7) 0.037(6) 0.091(9) 0.001(6) 0.000(6) 0.012(5)
C47 0.056(7) 0.040(6) 0.102(9) -0.026(6) 0.012(6) 0.002(5)
C48 0.048(6) 0.037(6) 0.106(9) -0.008(6) 0.012(6) -0.006(5)
Na1 0.056(2) 0.045(2) 0.039(2) 0.0041(16) -0.0007(17) 0.0076(17)
Na2 0.052(3) 0.047(3) 0.064(4) 0.000 0.000(3) 0.000
Na3 0.091(4) 0.040(3) 0.065(4) 0.000 0.032(3) 0.000

loop_
_atom_type_symbol
_atom_type_description
_atom_type_scat_dispersion_real
_atom_type_scat_dispersion_imag
_atom_type_scat_source
C C 0.0033 0.0016 'International Tables Vol C Tables 4.2.6.8 and 6.1.1.4'
H H 0.0000 0.0000 'International Tables Vol C Tables 4.2.6.8 and 6.1.1.4'
N N 0.0061 0.0033 'International Tables Vol C Tables 4.2.6.8 and 6.1.1.4'
O O 0.0106 0.0060 'International Tables Vol C Tables 4.2.6.8 and 6.1.1.4'
Na Na 0.0362 0.0249 'International Tables Vol C Tables 4.2.6.8 and 6.1.1.4'
Si Si 0.0817 0.0704 'International Tables Vol C Tables 4.2.6.8 and 6.1.1.4'
Ce Ce -0.2486 2.6331 'International Tables Vol C Tables 4.2.6.8 and 6.1.1.4'

loop_
_geom_angle_atom_site_label_1
_geom_angle_atom_site_label_2
_geom_angle_atom_site_label_3
_geom_angle
_geom_angle_site_symmetry_1
_geom_angle_site_symmetry_3
N2 Ce1 N4 113.2(2) . .
N2 Ce1 N1 115.3(2) . .
N4 Ce1 N1 100.0(2) . .
N2 Ce1 N3 100.8(2) . .
N4 Ce1 N3 115.0(2) . .
N1 Ce1 N3 113.3(2) . .
N1 Si1 C3 112.9(4) . .
N1 Si1 C2 112.8(4) . .
C3 Si1 C2 108.6(5) . .
N1 Si1 C1 113.9(5) . .
C3 Si1 C1 103.6(5) . .
C2 Si1 C1 104.3(6) . .
N1 Si2 C5 109.9(4) . .
N1 Si2 C4 115.3(4) . .
C5 Si2 C4 105.2(5) . .
N1 Si2 C6 114.9(4) . .
C5 Si2 C6 106.8(4) . .
C4 Si2 C6 103.8(4) . .
N2 Si3 C8 115.0(4) . .
N2 Si3 C9 111.5(3) . .
C8 Si3 C9 103.8(4) . .
N2 Si3 C7 112.3(4) . .
C8 Si3 C7 104.5(4) . .
C9 Si3 C7 109.1(4) . .
N2 Si4 C12 110.2(3) . .
N2 Si4 C11 114.6(4) . .
C12 Si4 C11 106.5(4) . .
N2 Si4 C10 115.4(4) . .
C12 Si4 C10 105.5(4) . .
C11 Si4 C10 103.9(4) . .
N3 Si5 C13 111.5(4) . .
N3 Si5 C15 115.6(4) . .
C13 Si5 C15 103.9(5) . .
N3 Si5 C14 113.1(5) . .
C13 Si5 C14 108.9(6) . .
C15 Si5 C14 103.1(5) . .
N3 Si6 C18 110.0(4) . .
N3 Si6 C16 114.7(5) . .
C18 Si6 C16 106.7(5) . .
N3 Si6 C17 115.7(4) . .
C18 Si6 C17 105.9(5) . .
C16 Si6 C17 103.1(5) . .
N4 Si7 C21 112.5(4) . .
N4 Si7 C20 115.0(5) . .
C21 Si7 C20 104.3(5) . .
N4 Si7 C19 112.3(4) . .
C21 Si7 C19 106.8(5) . .
C20 Si7 C19 105.3(6) . .
N4 Si8 C24 109.6(4) . .
N4 Si8 C23 114.9(5) . .
C24 Si8 C23 105.0(5) . .
N4 Si8 C22 115.0(4) . .
C24 Si8 C22 108.3(5) . .
C23 Si8 C22 103.3(5) . .
Si1 N1 Si2 116.2(4) . .
Si1 N1 Ce1 124.8(3) . .
Si2 N1 Ce1 118.9(3) . .
Si3 N2 Si4 117.1(3) . .
Si3 N2 Ce1 124.5(3) . .
Si4 N2 Ce1 118.4(3) . .
Si6 N3 Si5 117.7(4) . .
Si6 N3 Ce1 117.9(3) . .
Si5 N3 Ce1 124.4(3) . .
Si7 N4 Si8 117.3(4) . .
Si7 N4 Ce1 124.8(3) . .
Si8 N4 Ce1 117.9(3) . .
N6 Ce2 N5 112.3(2) . .
N6 Ce2 N7 101.0(2) . .
N5 Ce2 N7 114.2(2) . .
N6 Ce2 N8 113.4(2) . .
N5 Ce2 N8 102.3(2) . .
N7 Ce2 N8 114.2(2) . .
N5 Si9 C27 112.2(4) . .
N5 Si9 C25 112.8(4) . .
C27 Si9 C25 108.4(5) . .
N5 Si9 C26 114.5(5) . .
C27 Si9 C26 103.3(5) . .
C25 Si9 C26 104.9(5) . .
N5 Si10 C29 109.6(4) . .
N5 Si10 C30 115.2(4) . .
C29 Si10 C30 105.6(5) . .
N5 Si10 C28 114.1(5) . .
C29 Si10 C28 107.3(5) . .
C30 Si10 C28 104.5(5) . .
N6 Si11 C31 112.3(4) . .
N6 Si11 C33 111.5(4) . .
C31 Si11 C33 108.2(5) . .
N6 Si11 C32 115.4(4) . .
C31 Si11 C32 105.5(6) . .
C33 Si11 C32 103.4(5) . .
N6 Si12 C35 109.5(4) . .
N6 Si12 C34 114.9(4) . .
C35 Si12 C34 106.6(4) . .
N6 Si12 C36 115.3(4) . .
C35 Si12 C36 106.6(5) . .
C34 Si12 C36 103.2(5) . .
N7 Si13 C39 110.3(4) . .
N7 Si13 C38 114.5(4) . .
C39 Si13 C38 107.2(5) . .
N7 Si13 C37 115.0(5) . .
C39 Si13 C37 105.3(5) . .
C38 Si13 C37 103.9(6) . .
N7 Si14 C40 111.4(4) . .
N7 Si14 C42 115.3(4) . .
C40 Si14 C42 103.1(5) . .
N7 Si14 C41 113.2(4) . .
C40 Si14 C41 108.0(5) . .
C42 Si14 C41 105.0(5) . .
N8 Si15 C45 115.0(4) . .
N8 Si15 C44 109.5(4) . .
C45 Si15 C44 106.9(5) . .
N8 Si15 C43 114.5(4) . .
C45 Si15 C43 103.0(5) . .
C44 Si15 C43 107.4(5) . .
N8 Si16 C48 110.8(4) . .
N8 Si16 C47 115.8(4) . .
C48 Si16 C47 103.7(5) . .
N8 Si16 C46 113.2(4) . .
C48 Si16 C46 109.4(5) . .
C47 Si16 C46 103.2(5) . .
Si10 N5 Si9 116.1(4) . .
Si10 N5 Ce2 118.1(4) . .
Si9 N5 Ce2 125.7(4) . .
Si11 N6 Si12 115.8(4) . .
Si11 N6 Ce2 125.4(3) . .
Si12 N6 Ce2 118.7(3) . .
Si13 N7 Si14 116.7(4) . .
Si13 N7 Ce2 118.7(3) . .
Si14 N7 Ce2 124.6(3) . .
Si15 N8 Si16 117.6(4) . .
Si15 N8 Ce2 119.0(3) . .
Si16 N8 Ce2 123.4(3) . .
O4 Na1 O5B 103.4(7) . .
O4 Na1 O2 91.8(4) . .
O5B Na1 O2 90.6(8) . .
O4 Na1 O1 93.2(4) . .
O5B Na1 O1 85.2(7) . .
O2 Na1 O1 174.1(4) . .
O4 Na1 O3 101.3(4) . .
O5B Na1 O3 154.9(7) . .
O2 Na1 O3 93.2(3) . .
O1 Na1 O3 88.9(3) . .
O4 Na1 O5 130.2(5) . .
O5B Na1 O5 26.9(6) . .
O2 Na1 O5 87.7(4) . .
O1 Na1 O5 86.7(4) . .
O3 Na1 O5 128.4(4) . .
O8 Na2 O6 93.5(2) . 3_556
O8 Na2 O6 93.5(2) . .
O6 Na2 O6 173.1(4) 3_556 .
O8 Na2 O7 109.8(2) . 3_556
O6 Na2 O7 88.9(3) 3_556 3_556
O6 Na2 O7 88.7(3) . 3_556
O8 Na2 O7 109.8(2) . .
O6 Na2 O7 88.7(3) 3_556 .
O6 Na2 O7 88.9(3) . .
O7 Na2 O7 140.4(5) 3_556 .
O11 Na3 O11 152.9(10) 3 .
O11 Na3 O10B 103.6(5) 3 .
O11 Na3 O10B 103.6(5) . .
O11 Na3 O9 86.7(6) 3 .
O11 Na3 O9 93.0(6) . .
O10B Na3 O9 90.7(2) . .
O11 Na3 O9 93.0(6) 3 3
O11 Na3 O9 86.7(6) . 3
O10B Na3 O9 90.7(2) . 3
O9 Na3 O9 178.6(4) . 3
O11 Na3 O10 91.1(10) 3 3
O11 Na3 O10 115.9(10) . 3
O10B Na3 O10 13.0(9) . 3
O9 Na3 O10 93.7(9) . 3
O9 Na3 O10 87.7(9) 3 3
O11 Na3 O10 115.9(10) 3 .
O11 Na3 O10 91.1(10) . .
O10B Na3 O10 13.0(9) . .
O9 Na3 O10 87.7(9) . .
O9 Na3 O10 93.7(9) 3 .
O10 Na3 O10 25.9(17) 3 .
O11 Na3 O11B 13.4(6) 3 3
O11 Na3 O11B 139.5(7) . 3
O10B Na3 O11B 117.0(4) . 3
O9 Na3 O11B 87.5(5) . 3
O9 Na3 O11B 91.9(5) 3 3
O10 Na3 O11B 104.4(9) 3 3
O10 Na3 O11B 129.4(9) . 3
O11 Na3 O11B 139.5(7) 3 .
O11 Na3 O11B 13.4(6) . .
O10B Na3 O11B 117.0(4) . .
O9 Na3 O11B 91.9(5) . .
O9 Na3 O11B 87.5(5) 3 .
O10 Na3 O11B 129.4(9) 3 .
O10 Na3 O11B 104.4(9) . .
O11B Na3 O11B 126.1(8) 3 .
O11 Na3 C85 24.7(5) 3 3
O11 Na3 C85 176.2(7) . 3
O10B Na3 C85 79.0(3) . 3
O9 Na3 C85 89.8(6) . 3
O9 Na3 C85 90.5(6) 3 3
O10 Na3 C85 66.4(9) 3 3
O10 Na3 C85 91.6(9) . 3
O11B Na3 C85 38.0(5) 3 3
O11B Na3 C85 163.9(5) . 3
O11 Na3 C85 176.2(7) 3 .
O11 Na3 C85 24.7(5) . .
O10B Na3 C85 79.0(3) . .
O9 Na3 C85 90.5(6) . .
O9 Na3 C85 89.8(6) 3 .
O10 Na3 C85 91.6(9) 3 .
O10 Na3 C85 66.4(9) . .
O11B Na3 C85 163.9(5) 3 .
O11B Na3 C85 38.0(5) . .
C85 Na3 C85 158.0(7) 3 .
C69 O6 C72 111.0(7) . .
C69 O6 Na2 121.0(6) . .
C72 O6 Na2 128.0(6) . .
O6 C69 C70 105.3(8) . .
C69 C70 C71 103.4(8) . .
C72 C71 C70 103.2(8) . .
O6 C72 C71 105.4(8) . .
C52B O1 C49 89.7(15) . .
C52B O1 C52 44.2(12) . .
C49 O1 C52 113.9(15) . .
C52B O1 C49B 106.9(14) . .
C49 O1 C49B 47.6(12) . .
C52 O1 C49B 95.8(13) . .
C52B O1 Na1 134.6(12) . .
C49 O1 Na1 118.6(11) . .
C52 O1 Na1 127.5(11) . .
C49B O1 Na1 118.5(10) . .
C49B C50 C51 103.0(14) . .
C49B C50 C49 46.5(13) . .
C51 C50 C49 96.4(12) . .
C50 C51 C52 109.2(13) . .
C50 C51 C52B 99.4(12) . .
C52 C51 C52B 39.5(11) . .
O1 C49 C50 102.7(16) . .
O1 C52 C51 100.3(15) . .
C50 C49B O1 104.8(16) . .
O1 C52B C51 102.3(16) . .
C53 O2 C56 110.6(9) . .
C53 O2 Na1 124.2(7) . .
C56 O2 Na1 124.2(7) . .
O2 C53 C54 106.0(9) . .
C53 C54 C55 106.9(9) . .
C56 C55 C54 102.8(9) . .
O2 C56 C55 104.6(9) . .
C60B O3 C60 27.5(13) . .
C60B O3 C57 101.4(15) . .
C60 O3 C57 111.0(10) . .
C60B O3 C57B 114.8(16) . .
C60 O3 C57B 106.2(14) . .
C57 O3 C57B 37.3(12) . .
C60B O3 Na1 128.8(12) . .
C60 O3 Na1 127.2(8) . .
C57 O3 Na1 121.8(8) . .
C57B O3 Na1 116.2(11) . .
O3 C57 C58 101.6(10) . .
C57B C58 C57 37.6(12) . .
C57B C58 C59 110.8(13) . .
C57 C58 C59 101.3(10) . .
C60 C59 C58 103.4(10) . .
C60 C59 C60B 25.8(13) . .
C58 C59 C60B 104.1(13) . .
O3 C60 C59 104.0(10) . .
C58 C57B O3 100.2(17) . .
O3 C60B C59 105.2(18) . .
C64 O4 C61 101.2(12) . .
C64 O4 Na1 139.4(11) . .
C61 O4 Na1 115.7(11) . .
O4 C61 C62 99.3(11) . .
C63 C62 C61 97.4(10) . .
C62 C63 C64 103.0(11) . .
O4 C64 C63 82.8(10) . .
C67 O5 C65 115.7(13) . .
C67 O5 Na1 122.6(11) . .
C65 O5 Na1 119.4(11) . .
C66 C65 O5 106.5(15) . .
C68 C67 O5 110.0(16) . .
C67B O5B C65B 121(2) . .
C67B O5B Na1 121.9(18) . .
C65B O5B Na1 116.4(16) . .
C66B C65B O5B 110(2) . .
O5B C67B C68B 114(3) . .
C76 O7 C73 114.2(10) . .
C76 O7 Na2 121.8(8) . .
C73 O7 Na2 124.0(8) . .
C74A C73 C74B 145(2) . .
C74A C73 O7 100.5(17) . .
C74B C73 O7 110.8(16) . .
C73 C74A C75A 101(2) . .
C76 C75A C74A 109(2) . .
C75A C76 C75B 140(2) . .
C75A C76 O7 97.8(17) . .
C75B C76 O7 117.9(16) . .
C77 O8 C77 110.6(13) . 3_556
C77 O8 Na2 124.7(7) . .
C77 O8 Na2 124.7(7) 3_556 .
O8 C77 C78 102.6(10) . .
C77 C78 C78 100.6(8) . 3_556
C82 O9 C79 110.5(7) . .
C82 O9 Na3 123.2(5) . .
C79 O9 Na3 126.1(5) . .
O9 C79 C80 104.9(7) . .
C79 C80 C81 102.1(7) . .
C82 C81 C80 102.1(7) . .
O9 C82 C81 105.0(7) . .
O10B O10 O10 1(5) . 3
O10B O10 C83B 79(4) . .
O10 O10 C83B 78(3) 3 .
O10B O10 C83 113(5) . .
O10 O10 C83 113(4) 3 .
C83B O10 C83 35.5(16) . .
O10B O10 C83B 60(5) . 3
O10 O10 C83B 60(3) 3 3
C83B O10 C83B 93(3) . 3
C83 O10 C83B 116(3) . 3
O10B O10 Na3 76(5) . .
O10 O10 Na3 77.0(9) 3 .
C83B O10 Na3 124(3) . .
C83 O10 Na3 124(3) . .
C83B O10 Na3 115.1(19) 3 .
C83B C83 O10 72(3) . .
C83B C83 C84 76(3) . .
O10 C83 C84 106(2) . .
C83B C83 O10B 56(2) . .
O10 C83 O10B 17.2(16) . .
C84 C83 O10B 103(2) . .
C83B C83 C84B 53(2) . .
O10 C83 C84B 87(2) . .
C84 C83 C84B 25.2(13) . .
O10B C83 C84B 79.8(15) . .
C84B C84 C83 105(3) . .
C84B C84 C83B 75(3) . .
C83 C84 C83B 32.7(14) . .
C84B C84 C84B 12(3) . 3
C83 C84 C84B 103(2) . 3
C83B C84 C84B 76.9(18) . 3
O10 O10B O10 179(10) 3 .
O10 O10B C83B 100(5) 3 .
O10 O10B C83B 79(4) . .
O10 O10B C83B 79(4) 3 3
O10 O10B C83B 100(5) . 3
C83B O10B C83B 102(2) . 3
O10 O10B C83 50(4) 3 3
O10 O10B C83 130(5) . 3
C83B O10B C83 110.3(19) . 3
C83B O10B C83 30.3(13) 3 3
O10 O10B C83 130(5) 3 .
O10 O10B C83 50(4) . .
C83B O10B C83 30.3(13) . .
C83B O10B C83 110.3(19) 3 .
C83 O10B C83 132(3) 3 .
O10 O10B Na3 91(5) 3 .
O10 O10B Na3 91(5) . .
C83B O10B Na3 129.1(11) . .
C83B O10B Na3 129.1(11) 3 .
C83 O10B Na3 114.2(13) 3 .
C83 O10B Na3 114.2(13) . .
C83 C83B O10 72(2) . .
C83 C83B O10B 94(3) . .
O10 C83B O10B 22.4(15) . .
C83 C83B C84 72(2) . .
O10 C83B C84 104(2) . .
O10B C83B C84 117(2) . .
C83 C83B C84B 100(3) . .
O10 C83B C84B 102(2) . .
O10B C83B C84B 103.0(17) . .
C84 C83B C84B 31.4(13) . .
C83 C83B O10 113(3) . 3
O10 C83B O10 42(3) . 3
O10B C83B O10 19.7(14) . 3
C84 C83B O10 125(2) . 3
C84B C83B O10 102.1(19) . 3
C83 C83B C84B 117(3) . 3
O10 C83B C84B 88(2) . 3
O10B C83B C84B 81.5(15) . 3
C84 C83B C84B 56.3(17) . 3
C84B C83B C84B 26.3(13) . 3
O10 C83B C84B 76.8(16) 3 3
C84 C84B C84B 157(6) . 3
C84 C84B C83B 74(3) . .
C84B C84B C83B 108.0(18) 3 .
C84 C84B C84 164(4) . 3
C84B C84B C84 11(3) 3 3
C83B C84B C84 101.0(17) . 3
C84 C84B C83 50(2) . .
C84B C84B C83 124.3(11) 3 .
C83B C84B C83 26.4(12) . .
C84 C84B C83 121(2) 3 .
C84 C84B C83B 118(3) . 3
C84B C84B C83B 45.7(12) 3 3
C83B C84B C83B 72.9(15) . 3
C84 C84B C83B 46.8(13) 3 3
C83 C84B C83B 80.3(13) . 3
C85 O11 C88 114.6(13) . .
C85 O11 Na3 116.1(12) . .
C88 O11 Na3 129.2(13) . .
O11 C85 C86 100.1(13) . .
O11 C85 Na3 39.2(9) . .
C86 C85 Na3 135.5(13) . .
C85 C86 C87 98.0(13) . .
C88 C87 C86 103.1(13) . .
O11 C88 C87 99.2(12) . .
C87B O11B C85B 119.7(17) . .
C87B O11B Na3 127.1(14) . .
C85B O11B Na3 111.0(12) . .
C86B C85B O11B 112.5(19) . .
C85B C86B C86B 151(2) . 3
O11B C87B C88B 113(2) . .

loop_
_geom_bond_atom_site_label_1
_geom_bond_atom_site_label_2
_geom_bond_distance
_geom_bond_site_symmetry_2
Ce1 N2 2.437(6) .
Ce1 N4 2.440(6) .
Ce1 N1 2.444(6) .
Ce1 N3 2.448(6) .
Si1 N1 1.715(7) .
Si1 C3 1.853(9) .
Si1 C2 1.874(11) .
Si1 C1 1.901(10) .
Si2 N1 1.718(7) .
Si2 C5 1.870(10) .
Si2 C4 1.877(9) .
Si2 C6 1.880(9) .
Si3 N2 1.719(6) .
Si3 C8 1.873(9) .
Si3 C9 1.880(8) .
Si3 C7 1.886(9) .
Si4 N2 1.721(6) .
Si4 C12 1.850(8) .
Si4 C11 1.889(9) .
Si4 C10 1.889(9) .
Si5 N3 1.715(7) .
Si5 C13 1.853(11) .
Si5 C15 1.880(10) .
Si5 C14 1.885(10) .
Si6 N3 1.707(7) .
Si6 C18 1.874(10) .
Si6 C16 1.884(10) .
Si6 C17 1.888(9) .
Si7 N4 1.716(7) .
Si7 C21 1.858(10) .
Si7 C20 1.866(10) .
Si7 C19 1.881(10) .
Si8 N4 1.716(7) .
Si8 C24 1.862(10) .
Si8 C23 1.884(10) .
Si8 C22 1.891(10) .
Ce2 N6 2.434(6) .
Ce2 N5 2.435(7) .
Ce2 N7 2.445(6) .
Ce2 N8 2.446(6) .
Si9 N5 1.715(7) .
Si9 C27 1.871(10) .
Si9 C25 1.893(11) .
Si9 C26 1.895(11) .
Si10 N5 1.712(7) .
Si10 C29 1.860(11) .
Si10 C30 1.882(10) .
Si10 C28 1.891(10) .
Si11 N6 1.714(6) .
Si11 C31 1.874(11) .
Si11 C33 1.880(9) .
Si11 C32 1.882(11) .
Si12 N6 1.726(7) .
Si12 C35 1.877(9) .
Si12 C34 1.878(10) .
Si12 C36 1.880(11) .
Si13 N7 1.707(7) .
Si13 C39 1.877(9) .
Si13 C38 1.888(11) .
Si13 C37 1.892(11) .
Si14 N7 1.722(6) .
Si14 C40 1.872(10) .
Si14 C42 1.880(10) .
Si14 C41 1.879(10) .
Si15 N8 1.707(7) .
Si15 C45 1.879(10) .
Si15 C44 1.881(9) .
Si15 C43 1.891(11) .
Si16 N8 1.724(7) .
Si16 C48 1.869(10) .
Si16 C47 1.874(10) .
Si16 C46 1.884(11) .
Na1 O4 2.257(13) .
Na1 O5B 2.31(3) .
Na1 O2 2.321(10) .
Na1 O1 2.321(9) .
Na1 O3 2.326(9) .
Na1 O5 2.339(13) .
Na2 O8 2.286(13) .
Na2 O6 2.348(7) 3_556
Na2 O6 2.348(7) .
Na2 O7 2.402(9) 3_556
Na2 O7 2.402(9) .
Na3 O11 2.200(16) 3
Na3 O11 2.200(16) .
Na3 O10B 2.32(2) .
Na3 O9 2.326(7) .
Na3 O9 2.326(7) 3
Na3 O10 2.39(3) 3
Na3 O10 2.39(3) .
Na3 O11B 2.569(19) 3
Na3 O11B 2.569(19) .
Na3 C85 3.13(2) 3
Na3 C85 3.13(2) .
O6 C69 1.453(10) .
O6 C72 1.457(10) .
C69 C70 1.520(12) .
C70 C71 1.535(12) .
C71 C72 1.519(11) .
O1 C52B 1.35(2) .
O1 C49 1.38(2) .
O1 C52 1.49(3) .
O1 C49B 1.62(2) .
C50 C49B 1.39(3) .
C50 C51 1.474(16) .
C50 C49 1.66(3) .
C51 C52 1.54(3) .
C51 C52B 1.63(3) .
O2 C53 1.445(11) .
O2 C56 1.455(11) .
C53 C54 1.492(12) .
C54 C55 1.528(13) .
C55 C56 1.516(13) .
O3 C60B 1.42(3) .
O3 C60 1.463(14) .
O3 C57 1.476(13) .
O3 C57B 1.55(3) .
C57 C58 1.528(14) .
C58 C57B 1.48(3) .
C58 C59 1.529(13) .
C59 C60 1.524(14) .
C59 C60B 1.54(3) .
O4 C64 1.419(13) .
O4 C61 1.504(13) .
C61 C62 1.558(14) .
C62 C63 1.537(15) .
C63 C64 1.626(14) .
O5 C67 1.47(2) .
O5 C65 1.55(2) .
C65 C66 1.42(2) .
C67 C68 1.45(2) .
O5B C67B 1.43(2) .
O5B C65B 1.57(2) .
C65B C66B 1.45(3) .
C67B C68B 1.45(3) .
O7 C76 1.463(15) .
O7 C73 1.507(15) .
C73 C74A 1.22(3) .
C73 C74B 1.30(3) .
C74A C75A 1.71(4) .
C75A C76 1.17(3) .
C75B C76 1.41(3) .
O8 C77 1.478(14) .
O8 C77 1.478(14) 3_556
C77 C78 1.515(17) .
C78 C78 1.55(2) 3_556
O9 C82 1.457(10) .
O9 C79 1.457(10) .
C79 C80 1.519(11) .
C80 C81 1.539(11) .
C81 C82 1.530(11) .
O10 O10B 0.54(3) .
O10 O10 1.07(7) 3
O10 C83B 1.38(4) .
O10 C83 1.38(2) .
O10 C83B 1.56(4) 3
C83 C83B 0.84(3) .
C83 C84 1.48(2) .
C83 O10B 1.66(3) .
C83 C84B 1.86(4) .
C84 C84B 0.82(3) .
C84 C83B 1.51(4) .
C84 C84B 1.72(4) 3
O10B O10 0.54(3) 3
O10B C83B 1.38(2) .
O10B C83B 1.38(2) 3
O10B C83 1.66(3) 3
C83B C84B 1.52(2) .
C83B O10 1.56(4) 3
C83B C84B 2.02(3) 3
C84B C84B 0.94(4) 3
C84B C84 1.72(4) 3
C84B C83B 2.02(3) 3
O11 C85 1.458(14) .
O11 C88 1.469(14) .
C85 C86 1.523(15) .
C86 C87 1.565(16) .
C87 C88 1.523(15) .
O11B C87B 1.44(2) .
O11B C85B 1.57(2) .
C85B C86B 1.40(2) .
C86B C86B 1.85(5) 3
C87B C88B 1.43(3) .
